data_4026213
loop_
_publ_author_name
'Hui Xu'
'Shaojin Gu'
'Wanzhi Chen'
'Dacheng Li'
'Jianmin Dou'

_publ_section_title
;
 TBAF-Mediated Reactions of 1,1-Dibromo-1-alkenes with Thiols and Amines
 and Regioselective Synthesis of 1,2-Heterodisubstituted Alkenes
;
_journal_name_full 'Journal of Organic Chemistry'
_journal_page_first 2448
_journal_page_last 2458
_journal_paper_doi 10.1021/jo2000176
_journal_volume 76
_journal_year 2011
_chemical_formula_sum 'C36 H54 Br2 N2 O4 S2'
_chemical_formula_weight 802.75
_chemical_name_systematic
; 
 ? 
;
_space_group_IT_number 2
_symmetry_cell_setting triclinic
_symmetry_space_group_name_Hall '-P 1'
_symmetry_space_group_name_H-M 'P -1'
_atom_sites_solution_hydrogens geom
_atom_sites_solution_primary direct
_atom_sites_solution_secondary difmap
_audit_creation_method SHELXL-97
_cell_angle_alpha 72.4170(10)
_cell_angle_beta 89.019(2)
_cell_angle_gamma 70.1560(10)
_cell_formula_units_Z 1
_cell_length_a 8.2394(8)
_cell_length_b 11.4100(11)
_cell_length_c 11.7344(13)
_cell_measurement_reflns_used 1505
_cell_measurement_temperature 298(2)
_cell_measurement_theta_max 20.622
_cell_measurement_theta_min 2.640
_cell_volume 984.68(17)
_computing_cell_refinement 'Bruker SMART'
_computing_data_collection 'Bruker SMART'
_computing_data_reduction 'Bruker SHELXTL'
_computing_molecular_graphics 'Bruker SHELXTL'
_computing_publication_material 'Bruker SHELXTL'
_computing_structure_refinement 'SHELXL-97 (Sheldrick, 1997)'
_computing_structure_solution 'SHELXS-97 (Sheldrick, 1990)'
_diffrn_ambient_temperature 298(2)
_diffrn_measured_fraction_theta_full 0.984
_diffrn_measured_fraction_theta_max 0.984
_diffrn_measurement_device_type 'CCD area detector'
_diffrn_measurement_method 'phi and omega scans'
_diffrn_radiation_monochromator graphite
_diffrn_radiation_source 'fine-focus sealed tube'
_diffrn_radiation_type MoK\a
_diffrn_radiation_wavelength 0.71073
_diffrn_reflns_av_R_equivalents 0.0442
_diffrn_reflns_av_sigmaI/netI 0.0762
_diffrn_reflns_limit_h_max 9
_diffrn_reflns_limit_h_min -5
_diffrn_reflns_limit_k_max 13
_diffrn_reflns_limit_k_min -12
_diffrn_reflns_limit_l_max 13
_diffrn_reflns_limit_l_min -13
_diffrn_reflns_number 5193
_diffrn_reflns_theta_full 25.02
_diffrn_reflns_theta_max 25.02
_diffrn_reflns_theta_min 1.83
_exptl_absorpt_coefficient_mu 2.202
_exptl_absorpt_correction_T_max 0.6672
_exptl_absorpt_correction_T_min 0.4117
_exptl_absorpt_correction_type multi-scan
_exptl_absorpt_process_details sadabs
_exptl_crystal_colour colourless
_exptl_crystal_density_diffrn 1.354
_exptl_crystal_description block
_exptl_crystal_F_000 418
_exptl_crystal_size_max 0.49
_exptl_crystal_size_mid 0.45
_exptl_crystal_size_min 0.20
_refine_diff_density_max 0.455
_refine_diff_density_min -0.539
_refine_diff_density_rms 0.080
_refine_ls_extinction_method none
_refine_ls_goodness_of_fit_ref 1.000
_refine_ls_hydrogen_treatment constr
_refine_ls_matrix_type full
_refine_ls_number_parameters 248
_refine_ls_number_reflns 3423
_refine_ls_number_restraints 0
_refine_ls_restrained_S_all 1.000
_refine_ls_R_factor_all 0.1226
_refine_ls_R_factor_gt 0.0644
_refine_ls_shift/su_max 0.001
_refine_ls_shift/su_mean 0.000
_refine_ls_structure_factor_coef Fsqd
_refine_ls_weighting_details 'calc w=1/[\s^2^(Fo^2^)+(0.0905P)^2^+0.0000P] where P=(Fo^2^+2Fc^2^)/3'
_refine_ls_weighting_scheme calc
_refine_ls_wR_factor_gt 0.1546
_refine_ls_wR_factor_ref 0.1795
_reflns_number_gt 1715
_reflns_number_total 3423
_reflns_threshold_expression >2sigma(I)
_cod_data_source_file jo2000176_si_002_2.cif
_cod_data_source_block 091021d
_cod_original_cell_volume 984.69(17)
_cod_original_sg_symbol_H-M 'P -1 '
_cod_database_code 4026213

loop_
_symmetry_equiv_pos_as_xyz
'x, y, z'
'-x, -y, -z'

loop_
_atom_site_label
_atom_site_type_symbol
_atom_site_fract_x
_atom_site_fract_y
_atom_site_fract_z
_atom_site_U_iso_or_equiv
_atom_site_adp_type
_atom_site_occupancy
_atom_site_symmetry_multiplicity
_atom_site_calc_flag
_atom_site_refinement_flags
_atom_site_disorder_assembly
_atom_site_disorder_group
Br1 Br 0.41204(10) 0.07971(7) 0.80930(6) 0.1013(4) Uani 1 1 d . . .
N1 N 0.3542(6) 0.1586(4) 0.5199(4) 0.0631(12) Uani 1 1 d . . .
O1 O 0.1224(6) 0.1342(4) 0.4161(4) 0.0933(13) Uani 1 1 d . . .
O2 O 0.1112(6) 0.3552(4) 0.4092(4) 0.0863(12) Uani 1 1 d . . .
S1 S 0.1498(2) 0.21994(13) 0.47269(13) 0.0677(5) Uani 1 1 d . . .
C1 C 0.4588(8) 0.2066(6) 0.6884(6) 0.0793(17) Uani 1 1 d . . .
H1 H 0.5081 0.2587 0.7122 0.095 Uiso 1 1 calc R . .
C2 C 0.4300(7) 0.2324(5) 0.5707(6) 0.0686(16) Uani 1 1 d . . .
C3 C 0.4704(9) 0.3429(6) 0.4828(6) 0.0873(19) Uani 1 1 d . . .
H3A H 0.5251 0.3810 0.5272 0.105 Uiso 1 1 calc R . .
H3B H 0.3621 0.4103 0.4423 0.105 Uiso 1 1 calc R . .
C4 C 0.5871(9) 0.3057(6) 0.3882(6) 0.0867(19) Uani 1 1 d . . .
H4A H 0.6971 0.2399 0.4274 0.104 Uiso 1 1 calc R . .
H4B H 0.5338 0.2677 0.3429 0.104 Uiso 1 1 calc R . .
C5 C 0.6189(11) 0.4235(7) 0.3029(8) 0.120(3) Uani 1 1 d . A .
H5A H 0.5082 0.4937 0.2736 0.144 Uiso 1 1 calc R . .
H5B H 0.6859 0.4537 0.3473 0.144 Uiso 1 1 calc R . .
C6 C 0.7126(13) 0.3981(9) 0.1970(8) 0.135(3) Uani 1 1 d . . .
H6A H 0.6451 0.3742 0.1469 0.162 Uiso 0.58(4) 1 calc PR A 1
H6B H 0.8245 0.3285 0.2229 0.162 Uiso 0.58(4) 1 calc PR A 1
H6'A H 0.6926 0.3240 0.1837 0.162 Uiso 0.42(4) 1 d PR A 2
H6'B H 0.8358 0.3706 0.2192 0.162 Uiso 0.42(4) 1 d PR A 2
C7 C 0.734(4) 0.533(3) 0.127(3) 0.147(10) Uani 0.58(4) 1 d P A 1
H7A H 0.6406 0.6044 0.1427 0.176 Uiso 0.58(4) 1 calc PR A 1
H7B H 0.8426 0.5343 0.1573 0.176 Uiso 0.58(4) 1 calc PR A 1
C8 C 0.733(3) 0.556(3) -0.004(3) 0.159(12) Uani 0.58(4) 1 d P A 1
H8A H 0.6467 0.5234 -0.0254 0.191 Uiso 0.58(4) 1 calc PR A 1
H8B H 0.8443 0.4996 -0.0175 0.191 Uiso 0.58(4) 1 calc PR A 1
C9 C 0.698(7) 0.690(4) -0.091(4) 0.158(12) Uani 0.58(4) 1 d P A 1
H9A H 0.5820 0.7448 -0.0839 0.189 Uiso 0.58(4) 1 calc PR A 1
H9B H 0.7001 0.6826 -0.1714 0.189 Uiso 0.58(4) 1 calc PR A 1
C10 C 0.821(3) 0.759(3) -0.079(4) 0.148(10) Uani 0.58(4) 1 d P A 1
H10A H 0.8132 0.7744 -0.0024 0.222 Uiso 0.58(4) 1 calc PR A 1
H10B H 0.7898 0.8415 -0.1419 0.222 Uiso 0.58(4) 1 calc PR A 1
H10C H 0.9373 0.7055 -0.0840 0.222 Uiso 0.58(4) 1 calc PR A 1
C7' C 0.673(6) 0.507(4) 0.076(5) 0.159(17) Uani 0.42(4) 1 d P A 2
H7'1 H 0.7125 0.4694 0.0122 0.191 Uiso 0.42(4) 1 calc PR A 2
H7'2 H 0.5487 0.5540 0.0595 0.191 Uiso 0.42(4) 1 calc PR A 2
C8' C 0.763(5) 0.599(4) 0.080(5) 0.144(15) Uani 0.42(4) 1 d P A 2
H8'1 H 0.8847 0.5473 0.1021 0.173 Uiso 0.42(4) 1 calc PR A 2
H8'2 H 0.7209 0.6330 0.1458 0.173 Uiso 0.42(4) 1 calc PR A 2
C9' C 0.752(8) 0.715(5) -0.027(5) 0.157(15) Uani 0.42(4) 1 d P A 2
H9'1 H 0.8426 0.7475 -0.0133 0.188 Uiso 0.42(4) 1 calc PR A 2
H9'2 H 0.6417 0.7846 -0.0308 0.188 Uiso 0.42(4) 1 calc PR A 2
C10' C 0.768(8) 0.691(6) -0.146(5) 0.18(2) Uani 0.42(4) 1 d P A 2
H10D H 0.8874 0.6678 -0.1624 0.266 Uiso 0.42(4) 1 calc PR A 2
H10E H 0.6997 0.7696 -0.2075 0.266 Uiso 0.42(4) 1 calc PR A 2
H10F H 0.7277 0.6211 -0.1436 0.266 Uiso 0.42(4) 1 calc PR A 2
C11 C 0.0348(7) 0.2099(5) 0.6001(5) 0.0662(15) Uani 1 1 d . . .
C12 C -0.0101(8) 0.3122(6) 0.6497(6) 0.0745(16) Uani 1 1 d . . .
H12 H 0.0118 0.3889 0.6118 0.089 Uiso 1 1 calc R . .
C13 C -0.0865(8) 0.2979(7) 0.7544(7) 0.0855(19) Uani 1 1 d . . .
H13 H -0.1167 0.3664 0.7871 0.103 Uiso 1 1 calc R . .
C14 C -0.1206(8) 0.1869(8) 0.8133(6) 0.0824(18) Uani 1 1 d . . .
C15 C -0.0775(8) 0.0866(7) 0.7625(7) 0.0852(19) Uani 1 1 d . . .
H15 H -0.1004 0.0105 0.8010 0.102 Uiso 1 1 calc R . .
C16 C -0.0014(8) 0.0973(6) 0.6562(6) 0.0746(16) Uani 1 1 d . . .
H16 H 0.0253 0.0297 0.6225 0.090 Uiso 1 1 calc R . .
C17 C -0.1979(10) 0.1678(9) 0.9321(7) 0.120(3) Uani 1 1 d . . .
H17A H -0.1065 0.1266 0.9964 0.180 Uiso 1 1 calc R . .
H17B H -0.2661 0.1131 0.9378 0.180 Uiso 1 1 calc R . .
H17C H -0.2702 0.2515 0.9376 0.180 Uiso 1 1 calc R . .
C18 C 0.4495(8) 0.0151(5) 0.5499(5) 0.0729(17) Uani 1 1 d . . .
H18A H 0.5274 -0.0153 0.6222 0.087 Uiso 1 1 calc R . .
H18B H 0.3677 -0.0309 0.5655 0.087 Uiso 1 1 calc R . .

loop_
_atom_site_aniso_label
_atom_site_aniso_U_11
_atom_site_aniso_U_22
_atom_site_aniso_U_33
_atom_site_aniso_U_23
_atom_site_aniso_U_13
_atom_site_aniso_U_12
Br1 0.1006(6) 0.1022(6) 0.0848(6) -0.0294(4) 0.0050(4) -0.0154(5)
N1 0.075(3) 0.035(2) 0.083(3) -0.027(2) 0.019(3) -0.018(2)
O1 0.118(4) 0.083(3) 0.100(3) -0.045(3) 0.014(3) -0.047(3)
O2 0.100(3) 0.050(2) 0.094(3) -0.014(2) 0.000(2) -0.014(2)
S1 0.0819(11) 0.0467(8) 0.0765(10) -0.0242(7) 0.0047(8) -0.0205(8)
C1 0.068(4) 0.071(4) 0.099(5) -0.038(4) -0.003(4) -0.014(3)
C2 0.061(4) 0.041(3) 0.102(5) -0.028(3) 0.017(3) -0.012(3)
C3 0.088(5) 0.056(4) 0.123(5) -0.030(4) 0.021(4) -0.031(4)
C4 0.094(5) 0.059(4) 0.107(5) -0.018(3) 0.017(4) -0.034(4)
C5 0.120(7) 0.093(6) 0.143(7) -0.017(5) 0.031(6) -0.052(5)
C6 0.134(8) 0.131(7) 0.129(8) -0.006(6) 0.032(6) -0.063(6)
C7 0.15(2) 0.14(2) 0.16(3) -0.016(19) 0.028(17) -0.095(17)
C8 0.152(18) 0.15(2) 0.16(3) 0.00(2) 0.026(17) -0.078(15)
C9 0.16(3) 0.15(2) 0.15(3) -0.01(2) 0.04(2) -0.08(2)
C10 0.138(17) 0.144(18) 0.16(2) -0.034(15) 0.056(16) -0.062(14)
C7' 0.15(3) 0.16(3) 0.14(4) -0.01(3) 0.04(3) -0.07(2)
C8' 0.16(3) 0.13(3) 0.14(3) -0.02(2) 0.03(2) -0.07(2)
C9' 0.15(4) 0.15(3) 0.15(4) -0.01(3) 0.03(3) -0.07(2)
C10' 0.15(4) 0.19(4) 0.17(4) -0.02(3) 0.03(3) -0.06(3)
C11 0.060(4) 0.054(3) 0.088(4) -0.029(3) 0.005(3) -0.017(3)
C12 0.067(4) 0.062(4) 0.092(5) -0.032(3) 0.003(4) -0.013(3)
C13 0.066(4) 0.082(5) 0.105(5) -0.048(4) 0.003(4) -0.006(4)
C14 0.057(4) 0.094(5) 0.088(5) -0.032(4) 0.003(3) -0.014(4)
C15 0.069(4) 0.080(5) 0.102(5) -0.016(4) 0.003(4) -0.030(4)
C16 0.070(4) 0.073(4) 0.090(5) -0.032(3) 0.007(4) -0.030(3)
C17 0.083(5) 0.166(8) 0.102(6) -0.049(5) 0.016(4) -0.028(5)
C18 0.089(5) 0.037(3) 0.086(4) -0.021(3) 0.025(3) -0.013(3)

loop_
_atom_type_symbol
_atom_type_description
_atom_type_scat_dispersion_real
_atom_type_scat_dispersion_imag
_atom_type_scat_source
C C 0.0033 0.0016 'International Tables Vol C Tables 4.2.6.8 and 6.1.1.4'
H H 0.0000 0.0000 'International Tables Vol C Tables 4.2.6.8 and 6.1.1.4'
O O 0.0106 0.0060 'International Tables Vol C Tables 4.2.6.8 and 6.1.1.4'
N N 0.0061 0.0033 'International Tables Vol C Tables 4.2.6.8 and 6.1.1.4'
S S 0.1246 0.1234 'International Tables Vol C Tables 4.2.6.8 and 6.1.1.4'
Br Br -0.2901 2.4595 'International Tables Vol C Tables 4.2.6.8 and 6.1.1.4'

loop_
_geom_angle_atom_site_label_1
_geom_angle_atom_site_label_2
_geom_angle_atom_site_label_3
_geom_angle
_geom_angle_site_symmetry_1
C2 N1 C18 117.3(5) .
C2 N1 S1 119.5(3) .
C18 N1 S1 120.1(4) .
O1 S1 O2 121.1(3) .
O1 S1 N1 105.5(2) .
O2 S1 N1 107.2(2) .
O1 S1 C11 107.8(3) .
O2 S1 C11 107.5(3) .
N1 S1 C11 107.0(3) .
C2 C1 Br1 127.4(5) .
C2 C1 H1 116.3 .
Br1 C1 H1 116.3 .
C1 C2 N1 122.5(5) .
C1 C2 C3 121.0(6) .
N1 C2 C3 116.5(6) .
C2 C3 C4 115.4(5) .
C2 C3 H3A 108.4 .
C4 C3 H3A 108.4 .
C2 C3 H3B 108.4 .
C4 C3 H3B 108.4 .
H3A C3 H3B 107.5 .
C5 C4 C3 111.6(5) .
C5 C4 H4A 109.3 .
C3 C4 H4A 109.3 .
C5 C4 H4B 109.3 .
C3 C4 H4B 109.3 .
H4A C4 H4B 108.0 .
C6 C5 C4 114.6(7) .
C6 C5 H5A 108.6 .
C4 C5 H5A 108.6 .
C6 C5 H5B 108.6 .
C4 C5 H5B 108.6 .
H5A C5 H5B 107.6 .
C5 C6 C7' 120.2(19) .
C5 C6 C7 103.9(15) .
C7' C6 C7 36.1(16) .
C5 C6 H6A 111.0 .
C7' C6 H6A 74.9 .
C7 C6 H6A 111.0 .
C5 C6 H6B 111.0 .
C7' C6 H6B 123.2 .
C7 C6 H6B 111.0 .
H6A C6 H6B 109.0 .
C5 C6 H6'A 107.5 .
C7' C6 H6'A 107.3 .
C7 C6 H6'A 141.9 .
H6A C6 H6'A 36.7 .
H6B C6 H6'A 77.2 .
C5 C6 H6'B 107.8 .
C7' C6 H6'B 106.6 .
C7 C6 H6'B 83.2 .
H6A C6 H6'B 133.3 .
H6B C6 H6'B 30.4 .
H6'A C6 H6'B 106.8 .
C8 C7 C6 112(3) .
C8 C7 H7A 109.3 .
C6 C7 H7A 109.3 .
C8 C7 H7B 109.3 .
C6 C7 H7B 109.3 .
H7A C7 H7B 107.9 .
C7 C8 C9 121(4) .
C7 C8 H8A 107.0 .
C9 C8 H8A 107.0 .
C7 C8 H8B 107.0 .
C9 C8 H8B 107.0 .
H8A C8 H8B 106.7 .
C8 C9 C10 117(4) .
C8 C9 H9A 108.0 .
C10 C9 H9A 108.0 .
C8 C9 H9B 108.0 .
C10 C9 H9B 108.0 .
H9A C9 H9B 107.3 .
C8' C7' C6 109(5) .
C8' C7' H7'1 109.9 .
C6 C7' H7'1 109.9 .
C8' C7' H7'2 109.9 .
C6 C7' H7'2 109.9 .
H7'1 C7' H7'2 108.3 .
C7' C8' C9' 122(6) .
C7' C8' H8'1 106.9 .
C9' C8' H8'1 106.9 .
C7' C8' H8'2 106.9 .
C9' C8' H8'2 106.9 .
H8'1 C8' H8'2 106.7 .
C8' C9' C10' 116(6) .
C8' C9' H9'1 108.3 .
C10' C9' H9'1 108.3 .
C8' C9' H9'2 108.3 .
C10' C9' H9'2 108.3 .
H9'1 C9' H9'2 107.4 .
C9' C10' H10D 109.5 .
C9' C10' H10E 109.5 .
H10D C10' H10E 109.5 .
C9' C10' H10F 109.5 .
H10D C10' H10F 109.5 .
H10E C10' H10F 109.5 .
C16 C11 C12 120.0(5) .
C16 C11 S1 120.2(4) .
C12 C11 S1 119.7(4) .
C13 C12 C11 118.9(6) .
C13 C12 H12 120.6 .
C11 C12 H12 120.6 .
C12 C13 C14 122.6(6) .
C12 C13 H13 118.7 .
C14 C13 H13 118.7 .
C13 C14 C15 118.1(6) .
C13 C14 C17 122.9(7) .
C15 C14 C17 119.0(7) .
C16 C15 C14 121.4(6) .
C16 C15 H15 119.3 .
C14 C15 H15 119.3 .
C15 C16 C11 119.2(5) .
C15 C16 H16 120.4 .
C11 C16 H16 120.4 .
C14 C17 H17A 109.5 .
C14 C17 H17B 109.5 .
H17A C17 H17B 109.5 .
C14 C17 H17C 109.5 .
H17A C17 H17C 109.5 .
H17B C17 H17C 109.5 .
C18 C18 N1 110.8(5) 2_656
C18 C18 H18A 109.5 2_656
N1 C18 H18A 109.5 .
C18 C18 H18B 109.5 2_656
N1 C18 H18B 109.5 .
H18A C18 H18B 108.1 .

loop_
_geom_bond_atom_site_label_1
_geom_bond_atom_site_label_2
_geom_bond_distance
_geom_bond_site_symmetry_2
Br1 C1 1.837(7) .
N1 C2 1.459(7) .
N1 C18 1.486(6) .
N1 S1 1.622(5) .
O1 S1 1.413(4) .
O2 S1 1.421(4) .
S1 C11 1.751(6) .
C1 C2 1.330(8) .
C1 H1 0.9300 .
C2 C3 1.501(8) .
C3 C4 1.519(9) .
C3 H3A 0.9700 .
C3 H3B 0.9700 .
C4 C5 1.515(9) .
C4 H4A 0.9700 .
C4 H4B 0.9700 .
C5 C6 1.502(11) .
C5 H5A 0.9700 .
C5 H5B 0.9700 .
C6 C7' 1.53(5) .
C6 C7 1.58(3) .
C6 H6A 0.9700 .
C6 H6B 0.9700 .
C6 H6'A 0.9700 .
C6 H6'B 0.9700 .
C7 C8 1.48(7) .
C7 H7A 0.9700 .
C7 H7B 0.9700 .
C8 C9 1.50(4) .
C8 H8A 0.9700 .
C8 H8B 0.9700 .
C9 C10 1.51(8) .
C9 H9A 0.9700 .
C9 H9B 0.9700 .
C10 H10A 0.9600 .
C10 H10B 0.9600 .
C10 H10C 0.9600 .
C7' C8' 1.49(10) .
C7' H7'1 0.9700 .
C7' H7'2 0.9700 .
C8' C9' 1.50(7) .
C8' H8'1 0.9700 .
C8' H8'2 0.9700 .
C9' C10' 1.50(11) .
C9' H9'1 0.9700 .
C9' H9'2 0.9700 .
C10' H10D 0.9600 .
C10' H10E 0.9600 .
C10' H10F 0.9600 .
C11 C16 1.384(7) .
C11 C12 1.396(7) .
C12 C13 1.362(8) .
C12 H12 0.9300 .
C13 C14 1.366(9) .
C13 H13 0.9300 .
C14 C15 1.386(9) .
C14 C17 1.508(9) .
C15 C16 1.377(8) .
C15 H15 0.9300 .
C16 H16 0.9300 .
C17 H17A 0.9600 .
C17 H17B 0.9600 .
C17 H17C 0.9600 .
C18 C18 1.483(10) 2_656
C18 H18A 0.9700 .
C18 H18B 0.9700 .

loop_
_geom_torsion_atom_site_label_1
_geom_torsion_atom_site_label_2
_geom_torsion_atom_site_label_3
_geom_torsion_atom_site_label_4
_geom_torsion
_geom_torsion_site_symmetry_4
C2 N1 S1 O1 172.8(4) .
C18 N1 S1 O1 -27.6(4) .
C2 N1 S1 O2 42.5(5) .
C18 N1 S1 O2 -157.9(4) .
C2 N1 S1 C11 -72.5(5) .
C18 N1 S1 C11 87.1(4) .
Br1 C1 C2 N1 -0.3(8) .
Br1 C1 C2 C3 178.0(4) .
C18 N1 C2 C1 -60.1(7) .
S1 N1 C2 C1 100.0(6) .
C18 N1 C2 C3 121.5(5) .
S1 N1 C2 C3 -78.4(5) .
C1 C2 C3 C4 126.2(7) .
N1 C2 C3 C4 -55.4(8) .
C2 C3 C4 C5 179.4(6) .
C3 C4 C5 C6 -171.9(7) .
C4 C5 C6 C7' 147(3) .
C4 C5 C6 C7 -177.9(15) .
C5 C6 C7 C8 -149(2) .
C7' C6 C7 C8 -26(3) .
C6 C7 C8 C9 162(3) .
C7 C8 C9 C10 59(6) .
C5 C6 C7' C8' 78(3) .
C7 C6 C7' C8' 7(3) .
C6 C7' C8' C9' 179(3) .
C7' C8' C9' C10' -42(8) .
O1 S1 C11 C16 25.8(6) .
O2 S1 C11 C16 158.0(5) .
N1 S1 C11 C16 -87.2(5) .
O1 S1 C11 C12 -158.5(5) .
O2 S1 C11 C12 -26.4(6) .
N1 S1 C11 C12 88.4(5) .
C16 C11 C12 C13 1.2(9) .
S1 C11 C12 C13 -174.5(5) .
C11 C12 C13 C14 0.3(10) .
C12 C13 C14 C15 -1.0(10) .
C12 C13 C14 C17 177.2(6) .
C13 C14 C15 C16 0.4(10) .
C17 C14 C15 C16 -177.9(6) .
C14 C15 C16 C11 0.9(9) .
C12 C11 C16 C15 -1.7(9) .
S1 C11 C16 C15 173.9(5) .
C2 N1 C18 C18 -100.1(8) 2_656
S1 N1 C18 C18 99.8(7) 2_656
